data_7010009
loop_
_publ_author_name
'Vivian Wing-WahYam'
'Yung-Lin Pui'
'Kung-Kai Cheung'

_publ_section_title
;
 Synthesis, structure, luminescence, and electrochemical properties of
 polynuclear mercury(II) chalcogenolate complexes
;
_journal_issue 20
_journal_name_full 'J. Chem. Soc., Dalton Trans.'
_journal_page_first 3658
_journal_page_last 3662
_journal_paper_doi 10.1039/b005085g
_journal_year 2000
_chemical_formula_moiety '(C16 H13 N2 Se1 Hg1) (P1F6)'
_chemical_formula_sum 'C16 H13 F6 Hg N2 P Se'
_chemical_formula_weight 657.81
_space_group_IT_number 14
_symmetry_cell_setting monoclinic
_symmetry_Int_Tables_number 14
_symmetry_space_group_name_Hall '-P 2ybc'
_symmetry_space_group_name_H-M 'P 1 21/c 1'
_audit_creation_date 'Thu Jan 20 10:35:09 2000'
_audit_creation_method 'from TEXRAY.INF file'
_cell_angle_alpha 90
_cell_angle_beta 95.977(8)
_cell_angle_gamma 90
_cell_formula_units_Z 4
_cell_length_a 12.786(1)
_cell_length_b 7.134(4)
_cell_length_c 20.342(2)
_cell_measurement_reflns_used 25
_cell_measurement_temperature 301.2
_cell_measurement_theta_max 42.6
_cell_measurement_theta_min 36.9
_cell_volume 1845.4(11)
_computing_cell_refinement 'MSC/AFC DiffractometerControl'
_computing_data_collection 'MSC/AFC DiffractometerControl'
_computing_data_reduction teXsan
_computing_publication_material teXsan
_computing_structure_refinement teXsan
_computing_structure_solution DIRDIF92(PATTY)
_diffrn_ambient_temperature 301.2
_diffrn_measurement_device AFC7R
_diffrn_measurement_method 'omega scans with profile analysis'
_diffrn_orient_matrix_UB_11 -0.00749
_diffrn_orient_matrix_UB_12 -0.02395
_diffrn_orient_matrix_UB_13 -0.04870
_diffrn_orient_matrix_UB_21 0.07346
_diffrn_orient_matrix_UB_22 -0.04989
_diffrn_orient_matrix_UB_23 0.00340
_diffrn_orient_matrix_UB_31 -0.02706
_diffrn_orient_matrix_UB_32 -0.12880
_diffrn_orient_matrix_UB_33 0.00774
_diffrn_radiation_detector scintillationcounter
_diffrn_radiation_monochromator graphite
_diffrn_radiation_source X-raytube
_diffrn_radiation_type MoKalpha
_diffrn_radiation_wavelength 0.7107
_diffrn_reflns_av_R_equivalents 2.38
_diffrn_reflns_limit_h_max 15
_diffrn_reflns_limit_h_min 0
_diffrn_reflns_limit_k_max 8
_diffrn_reflns_limit_k_min 0
_diffrn_reflns_limit_l_max 23
_diffrn_reflns_limit_l_min -24
_diffrn_reflns_number 3651
_diffrn_reflns_theta_max 25.01
_diffrn_standards_decay_% -4.20
_diffrn_standards_interval_count 300
_diffrn_standards_number 3
_exptl_absorpt_coefficient_mu 10.483
_exptl_absorpt_correction_T_max 1.000
_exptl_absorpt_correction_T_min 0.557
_exptl_absorpt_correction_type empirical
_exptl_absorpt_process_details psi-scan
_exptl_crystal_colour yellow
_exptl_crystal_density_diffrn 2.368
_exptl_crystal_density_meas 0.000
_exptl_crystal_description plate
_exptl_crystal_F_000 1224.00
_exptl_crystal_size_max 0.300
_exptl_crystal_size_mid 0.200
_exptl_crystal_size_min 0.150
_refine_diff_density_max 1.09
_refine_diff_density_min -1.09
_refine_ls_extinction_coef 1.73159
_refine_ls_extinction_method Zachariasen_type_2_Gaussian_isotropic
_refine_ls_goodness_of_fit_obs 1.730
_refine_ls_hydrogen_treatment noref
_refine_ls_matrix_type full
_refine_ls_number_parameters 244
_refine_ls_number_reflns 2187
_refine_ls_number_restraints 0
_refine_ls_R_factor_obs 0.0285
_refine_ls_shift/esd_max 0.0300
_refine_ls_structure_factor_coef F
_refine_ls_weighting_scheme sigma
_refine_ls_wR_factor_obs 0.0364
_reflns_number_observed 2187
_reflns_number_total 3495
_reflns_observed_criterion 3.00
_cod_data_source_file b005085g.txt
_cod_data_source_block complex_5
_cod_depositor_comments
;
The following automatic conversions were performed:

'_atom_site_thermal_displace_type' tag value 'Uij' was replaced with
'Uani' value 40 times.

Automatic conversion script
Id: cif_fix_values 1646 2011-03-28 12:23:43Z adriana 
;
_cod_original_cell_volume 1845(1)
_cod_original_sg_symbol_H-M 'P 21/c'
_cod_database_code 7010009

loop_
_symmetry_equiv_pos_as_xyz
'   +x,   +y,   +z'
' -x,1/2+y,1/2-z'
'   -x,   -y,   -z'
' +x,1/2-y,1/2+z'

loop_
_atom_site_aniso_label
_atom_site_aniso_U_11
_atom_site_aniso_U_22
_atom_site_aniso_U_33
_atom_site_aniso_U_12
_atom_site_aniso_U_13
_atom_site_aniso_U_23
Hg(1) 0.0473(2) 0.0723(2) 0.0462(2) -0.0061(2) -0.0103(1) -0.0004(2)
Se(1) 0.0429(4) 0.0572(4) 0.0383(4) -0.0019(4) -0.0012(3) -0.0025(4)
P(1) 0.050(1) 0.116(2) 0.049(1) 0.010(2) -0.0004(10) 0.001(2)
F(1) 0.057(3) 0.43(1) 0.055(3) -0.017(6) -0.002(3) 0.031(6)
F(2) 0.091(4) 0.217(8) 0.070(4) 0.001(5) -0.027(3) 0.017(5)
F(3) 0.207(9) 0.136(7) 0.26(1) 0.078(7) -0.022(9) -0.013(8)
F(4) 0.216(9) 0.123(7) 0.24(1) -0.006(7) 0.056(9) -0.068(7)
F(5) 0.051(3) 0.34(1) 0.109(5) 0.011(5) 0.012(3) 0.086(6)
F(6) 0.080(4) 0.29(1) 0.086(4) -0.001(5) 0.026(3) 0.048(6)
N(1) 0.046(3) 0.051(4) 0.046(3) 0.000(3) 0.006(3) 0.004(3)
N(2) 0.033(3) 0.053(4) 0.041(3) 0.002(3) 0.000(3) 0.008(3)
C(1) 0.054(5) 0.052(5) 0.076(6) -0.003(4) 0.008(4) 0.000(4)
C(2) 0.067(5) 0.058(5) 0.080(6) 0.000(5) 0.039(5) 0.013(5)
C(3) 0.091(7) 0.076(6) 0.056(5) 0.009(6) 0.017(5) 0.023(5)
C(4) 0.066(5) 0.081(6) 0.045(5) 0.001(5) 0.011(4) 0.012(5)
C(5) 0.055(5) 0.042(4) 0.042(4) 0.005(4) 0.007(4) 0.004(4)
C(6) 0.040(4) 0.051(4) 0.047(4) 0.005(4) -0.004(3) -0.001(4)
C(7) 0.062(5) 0.083(7) 0.060(5) -0.010(5) -0.025(4) 0.006(5)
C(8) 0.038(4) 0.089(7) 0.090(7) -0.005(5) -0.018(4) 0.007(6)
C(9) 0.034(4) 0.084(6) 0.088(7) -0.003(4) 0.014(4) 0.003(6)
C(10) 0.046(4) 0.065(5) 0.053(5) 0.005(4) 0.002(4) 0.001(5)
C(11) 0.039(4) 0.047(4) 0.057(5) -0.003(4) -0.013(3) 0.004(4)
C(12) 0.070(6) 0.053(5) 0.078(6) -0.005(5) -0.016(5) 0.017(5)
C(13) 0.047(5) 0.069(6) 0.104(8) -0.009(5) -0.017(5) 0.025(6)
C(14) 0.046(5) 0.070(6) 0.15(1) -0.002(5) 0.013(6) 0.017(8)
C(15) 0.055(5) 0.080(7) 0.106(8) -0.007(5) 0.030(5) -0.014(7)
C(16) 0.048(4) 0.073(6) 0.059(5) -0.007(4) 0.015(4) -0.011(4)

loop_
_atom_site_label
_atom_site_fract_x
_atom_site_fract_y
_atom_site_fract_z
_atom_site_U_iso_or_equiv
_atom_site_thermal_displace_type
_atom_site_calc_flag
_atom_site_calc_attached_atom
Hg(1) 0.08176(2) 0.00055(5) 0.28375(1) 0.0563(1) Uani ? ?
Se(1) -0.02362(5) -0.1235(1) 0.18543(4) 0.0465(2) Uani ? ?
P(1) 0.3234(2) 0.1033(5) 0.0995(1) 0.0721(8) Uani ? ?
F(1) 0.3957(4) 0.092(2) 0.1651(3) 0.180(3) Uani ? ?
F(2) 0.2479(5) 0.112(1) 0.0343(3) 0.129(3) Uani ? ?
F(3) 0.3451(8) -0.105(1) 0.0890(5) 0.205(5) Uani ? ?
F(4) 0.3006(7) 0.311(1) 0.1069(5) 0.192(4) Uani ? ?
F(5) 0.2271(4) 0.061(1) 0.1388(3) 0.167(3) Uani ? ?
F(6) 0.4192(4) 0.161(1) 0.0627(3) 0.149(3) Uani ? ?
N(1) 0.0748(4) -0.0963(8) 0.3942(3) 0.047(2) Uani ? ?
N(2) 0.2411(4) 0.0455(8) 0.3363(3) 0.043(2) Uani ? ?
C(1) -0.0040(6) -0.185(1) 0.4181(4) 0.061(3) Uani ? ?
C(2) 0.0002(7) -0.252(1) 0.4820(5) 0.066(3) Uani ? ?
C(3) 0.0928(8) -0.227(1) 0.5212(4) 0.074(3) Uani ? ?
C(4) 0.1753(6) -0.139(1) 0.4971(4) 0.064(3) Uani ? ?
C(5) 0.1654(6) -0.073(1) 0.4331(4) 0.046(2) Uani ? ?
C(6) 0.2538(5) 0.013(1) 0.4030(4) 0.047(2) Uani ? ?
C(7) 0.3489(7) 0.059(1) 0.4379(4) 0.070(3) Uani ? ?
C(8) 0.4284(6) 0.132(1) 0.4064(5) 0.074(3) Uani ? ?
C(9) 0.4169(6) 0.156(1) 0.3390(5) 0.068(3) Uani ? ?
C(10) 0.3195(6) 0.115(1) 0.3051(4) 0.055(2) Uani ? ?
C(11) -0.1595(5) -0.0090(10) 0.1923(4) 0.049(2) Uani ? ?
C(12) -0.2220(7) 0.014(1) 0.1328(5) 0.069(3) Uani ? ?
C(13) -0.3226(7) 0.088(1) 0.1354(5) 0.075(3) Uani ? ?
C(14) -0.3570(7) 0.140(1) 0.1953(7) 0.089(4) Uani ? ?
C(15) -0.2932(7) 0.118(1) 0.2533(5) 0.079(3) Uani ? ?
C(16) -0.1928(6) 0.042(1) 0.2517(4) 0.059(3) Uani ? ?
H(1) -0.0671 -0.2025 0.3897 0.0727 Uani ? ?
H(2) -0.0583 -0.3129 0.4978 0.0794 Uani ? ?
H(3) 0.0995 -0.2714 0.5655 0.0884 Uani ? ?
H(4) 0.2396 -0.1225 0.5244 0.0764 Uani ? ?
H(5) 0.3589 0.0379 0.4843 0.0845 Uani ? ?
H(6) 0.4926 0.1662 0.4313 0.0888 Uani ? ?
H(7) 0.4734 0.2007 0.3163 0.0815 Uani ? ?
H(8) 0.3085 0.1361 0.2587 0.0661 Uani ? ?
H(9) -0.1973 -0.0190 0.0919 0.0820 Uani ? ?
H(10) -0.3680 0.1032 0.0957 0.0903 Uani ? ?
H(11) -0.4255 0.1908 0.1960 0.1074 Uani ? ?
H(12) -0.3170 0.1548 0.2940 0.0949 Uani ? ?
H(13) -0.1479 0.0258 0.2915 0.0708 Uani ? ?

loop_
_atom_type_symbol
_atom_type_oxidation_number
_atom_type_number_in_cell
_atom_type_scat_dispersion_real
_atom_type_scat_dispersion_imag
_atom_type_scat_source
C 0 64 0.003 0.002 InternationalTables
H 0 52 0.000 0.000 'International Tables'
N 0 8 0.006 0.003 'International Tables'
F 0 24 0.017 0.010 'International Tables'
P 0 4 0.102 0.094 'International Tables'
Se 0 4 -0.093 2.226 'International Tables'
Hg 0 4 -2.389 9.227 InternationalTables

loop_
_geom_angle_atom_site_label_1
_geom_angle_atom_site_label_2
_geom_angle_atom_site_label_3
_geom_angle
_geom_angle_site_symmetry_1
_geom_angle_site_symmetry_2
_geom_angle_site_symmetry_3
_geom_angle_publ_flag
Se(1) Hg(1) Se(1) 112.45(2) ? ? ? yes
Se(1) Hg(1) N(1) 126.7(1) ? ? ? yes
Se(1) Hg(1) N(2) 147.2(1) ? ? ? yes
Se(1) Hg(1) N(1) 91.7(1) ? ? ? yes
Se(1) Hg(1) N(2) 90.3(1) ? ? ? yes
N(1) Hg(1) N(2) 73.0(2) ? ? ? yes
Hg(1) Se(1) Hg(1) 106.94(3) ? ? ? yes
Hg(1) Se(1) C(11) 102.1(2) ? ? ? yes
Hg(1) Se(1) C(11) 97.1(2) ? ? ? yes
F(1) P(1) F(2) 178.4(4) ? ? ? yes
F(1) P(1) F(3) 88.2(6) ? ? ? yes
F(1) P(1) F(4) 94.0(6) ? ? ? yes
F(1) P(1) F(5) 88.8(3) ? ? ? yes
F(1) P(1) F(6) 89.9(3) ? ? ? yes
F(2) P(1) F(3) 91.5(5) ? ? ? yes
F(2) P(1) F(4) 86.4(5) ? ? ? yes
F(2) P(1) F(5) 89.6(4) ? ? ? yes
F(2) P(1) F(6) 91.7(3) ? ? ? yes
F(3) P(1) F(4) 177.7(6) ? ? ? yes
F(3) P(1) F(5) 92.8(6) ? ? ? yes
F(3) P(1) F(6) 91.4(5) ? ? ? yes
F(4) P(1) F(5) 88.2(5) ? ? ? yes
F(4) P(1) F(6) 87.8(5) ? ? ? yes
F(5) P(1) F(6) 175.6(6) ? ? ? yes
Hg(1) N(1) C(1) 126.5(5) ? ? ? yes
Hg(1) N(1) C(5) 114.2(4) ? ? ? yes
C(1) N(1) C(5) 119.0(7) ? ? ? yes
Hg(1) N(2) C(6) 117.5(4) ? ? ? yes
Hg(1) N(2) C(10) 121.3(5) ? ? ? yes
C(6) N(2) C(10) 121.0(6) ? ? ? yes
N(1) C(1) C(2) 123.7(8) ? ? ? yes
C(1) C(2) C(3) 116.7(7) ? ? ? yes
C(2) C(3) C(4) 120.4(8) ? ? ? yes
C(3) C(4) C(5) 119.9(8) ? ? ? yes
N(1) C(5) C(4) 120.3(7) ? ? ? yes
N(1) C(5) C(6) 117.2(6) ? ? ? yes
C(4) C(5) C(6) 122.3(7) ? ? ? yes
N(2) C(6) C(5) 117.6(6) ? ? ? yes
N(2) C(6) C(7) 118.5(7) ? ? ? yes
C(5) C(6) C(7) 123.8(7) ? ? ? yes
C(6) C(7) C(8) 120.6(8) ? ? ? yes
C(7) C(8) C(9) 120.7(8) ? ? ? yes
C(8) C(9) C(10) 117.7(7) ? ? ? yes
N(2) C(10) C(9) 121.3(7) ? ? ? yes
Se(1) C(11) C(12) 115.3(6) ? ? ? yes
Se(1) C(11) C(16) 122.5(6) ? ? ? yes
C(12) C(11) C(16) 122.2(8) ? ? ? yes
C(11) C(12) C(13) 117.4(9) ? ? ? yes
C(12) C(13) C(14) 120.8(9) ? ? ? yes
C(13) C(14) C(15) 120.6(8) ? ? ? yes
C(14) C(15) C(16) 119.4(9) ? ? ? yes
C(11) C(16) C(15) 119.6(8) ? ? ? yes

loop_
_geom_bond_atom_site_label_1
_geom_bond_atom_site_label_2
_geom_bond_distance
_geom_bond_site_symmetry_1
_geom_bond_site_symmetry_2
_geom_bond_publ_flag
Hg(1) Se(1) 2.4571(8) ? ? yes
Hg(1) Se(1) 2.8695(8) ? ? yes
Hg(1) N(1) 2.360(6) ? ? yes
Hg(1) N(2) 2.223(5) ? ? yes
Se(1) C(11) 1.938(7) ? ? yes
P(1) F(1) 1.545(6) ? ? yes
P(1) F(2) 1.558(6) ? ? yes
P(1) F(3) 1.528(9) ? ? yes
P(1) F(4) 1.520(8) ? ? yes
P(1) F(5) 1.567(6) ? ? yes
P(1) F(6) 1.555(6) ? ? yes
N(1) C(1) 1.323(9) ? ? yes
N(1) C(5) 1.343(9) ? ? yes
N(2) C(6) 1.368(9) ? ? yes
N(2) C(10) 1.337(9) ? ? yes
C(1) C(2) 1.38(1) ? ? yes
C(2) C(3) 1.37(1) ? ? yes
C(3) C(4) 1.36(1) ? ? yes
C(4) C(5) 1.38(1) ? ? yes
C(5) C(6) 1.476(10) ? ? yes
C(6) C(7) 1.38(1) ? ? yes
C(7) C(8) 1.36(1) ? ? yes
C(8) C(9) 1.38(1) ? ? yes
C(9) C(10) 1.39(1) ? ? yes
C(11) C(12) 1.39(1) ? ? yes
C(11) C(16) 1.37(1) ? ? yes
C(12) C(13) 1.40(1) ? ? yes
C(13) C(14) 1.39(1) ? ? yes
C(14) C(15) 1.37(1) ? ? yes
C(15) C(16) 1.40(1) ? ? yes
